data_8100382
loop_
_publ_author_name
'Mrozek, Agnieszka'
'Karolak-Wojciechowska, Janina'
'Wejroch, Krystyna'
'Lange, Jerzy'

_publ_contact_author_email agmrozek@mail.p.lodz.pl
_publ_section_title
;
Crystal structure of 1,1,5,5-tetramethyl-1,2,5,6-tetrahydro-3a,4,7a,
8-tetraaza-s-indacene-3,7-dione, C~12~H~16~N~4~O~2~
;
_journal_issue 3
_journal_name_full 'Zeitschrift f\"ur Kristallographie - New Crystal Structures'
_journal_page_first 331
_journal_page_last 332
_journal_volume 218
_journal_year 2003
_chemical_formula_iupac 'C12 H16 N4 O2'
_chemical_formula_moiety 'C12 H16 N4 O2'
_chemical_formula_sum 'C12 H16 N4 O2'
_chemical_formula_weight 248.29
_space_group_IT_number 14
_symmetry_cell_setting monoclinic
_symmetry_space_group_name_Hall '-P 2ybc'
_symmetry_space_group_name_H-M 'P 1 21/c 1'
_cell_angle_alpha 90.00
_cell_angle_beta 98.15(3)
_cell_angle_gamma 90.00
_cell_formula_units_Z 2
_cell_length_a 9.306(2)
_cell_length_b 5.7550(10)
_cell_length_c 11.499(2)
_cell_measurement_temperature 294(1)
_cell_volume 609.6(2)
_diffrn_ambient_temperature 294(1)
_exptl_crystal_density_diffrn 1.353
_cod_original_sg_symbol_H-M 'P 21/c'
_cod_database_code 8100382

loop_
_symmetry_equiv_pos_as_xyz
'x, y, z'
'-x, y+1/2, -z+1/2'
'-x, -y, -z'
'x, -y-1/2, z-1/2'

loop_
_atom_site_label
_atom_site_type_symbol
_atom_site_fract_x
_atom_site_fract_y
_atom_site_fract_z
_atom_site_U_iso_or_equiv
_atom_site_adp_type
_atom_site_occupancy
_atom_site_symmetry_multiplicity
_atom_site_Wyckoff_symbol
_atom_site_calc_flag
_atom_site_refinement_flags
_atom_site_disorder_assembly
_atom_site_disorder_group
N1 N 0.86549(15) 0.1154(2) 0.51535(12) 0.0358(4) Uani 1 4 e d . . .
N2 N 1.00665(14) 0.1848(2) 0.56561(12) 0.0318(4) Uani 1 4 e d . . .
O3 O 0.94072(16) 0.4949(2) 0.66801(11) 0.0583(4) Uani 1 4 e d . . .
C4 C 1.0326(2) 0.3669(3) 0.64189(16) 0.0381(4) Uani 1 4 e d . . .
C5 C 1.13145(17) 0.0659(2) 0.54851(13) 0.0298(4) Uani 1 4 e d . . .
C6 C 1.26256(18) 0.1837(3) 0.61289(14) 0.0334(4) Uani 1 4 e d . . .
C7 C 1.19377(19) 0.3748(3) 0.68068(15) 0.0377(4) Uani 1 4 e d . . .
H7A H 1.2155 0.3491 0.7638 0.057 Uiso 1 4 e d R . .
H7B H 1.2311 0.5241 0.6627 0.057 Uiso 1 4 e d R . .
C8 C 1.3527(2) 0.2890(3) 0.52408(17) 0.0521(5) Uani 1 4 e d . . .
H8A H 1.3941 0.1674 0.4823 0.078 Uiso 1 4 e d R . .
H8B H 1.4290 0.3827 0.5650 0.078 Uiso 1 4 e d R . .
H8C H 1.2910 0.3841 0.4694 0.078 Uiso 1 4 e d R . .
C9 C 1.3548(2) 0.0139(3) 0.69466(16) 0.0459(5) Uani 1 4 e d . . .
H9A H 1.3944 -0.1030 0.6488 0.069 Uiso 1 4 e d R . .
H9B H 1.2955 -0.0587 0.7461 0.069 Uiso 1 4 e d R . .
H9C H 1.4324 0.0973 0.7404 0.069 Uiso 1 4 e d R . .

loop_
_atom_site_aniso_label
_atom_site_aniso_U_11
_atom_site_aniso_U_22
_atom_site_aniso_U_33
_atom_site_aniso_U_23
_atom_site_aniso_U_13
_atom_site_aniso_U_12
N1 0.0284(8) 0.0459(8) 0.0330(8) -0.0017(7) 0.0040(6) 0.0026(6)
N2 0.0277(8) 0.0351(7) 0.0333(8) -0.0014(6) 0.0063(6) 0.0035(6)
O3 0.0627(10) 0.0527(8) 0.0572(9) -0.0209(6) 0.0007(7) 0.0142(7)
C4 0.0482(11) 0.0295(8) 0.0383(10) -0.0027(8) 0.0125(8) 0.0007(8)
C5 0.0328(9) 0.0361(9) 0.0211(8) 0.0039(7) 0.0060(7) -0.0011(7)
C6 0.0318(9) 0.0378(8) 0.0302(10) -0.0047(7) 0.0023(7) -0.0037(7)
C7 0.0430(10) 0.0328(8) 0.0357(10) -0.0054(7) -0.0002(8) -0.0033(8)
C8 0.0389(11) 0.0721(12) 0.0456(12) 0.0112(10) 0.0066(9) -0.0155(10)
C9 0.0406(11) 0.0483(10) 0.0461(11) 0.0031(8) -0.0034(9) -0.0067(8)

loop_
_geom_bond_atom_site_label_1
_geom_bond_atom_site_label_2
_geom_bond_distance
_geom_bond_site_symmetry_2
_geom_bond_publ_flag
N1 C5 1.2785(19) 3_756 ?
N1 N2 1.4156(18) . ?
N2 C4 1.366(2) . ?
N2 C5 1.386(2) . ?
O3 C4 1.199(2) . ?
C4 C7 1.504(3) . ?
C5 N1 1.2785(19) 3_756 ?
C5 C6 1.497(2) . ?
C6 C9 1.532(2) . ?
C6 C8 1.535(2) . ?
C6 C7 1.539(2) . ?
